data_7109780
loop_
_publ_author_name
'Li-Li Shi'
'Hong-Juan Shen'
'Li-Chao Fang'
'Jun Huang'
'Chuang-Chuang Li'
'Zhen Yang'

_publ_section_title
;
 Development of an expedient intramolecular Pauson-Khand reaction approach
 to stereoselectively construct the trans-decalin with a C1 quaternary
 chiral center
;
_journal_name_full Chem.Commun.
_journal_page_first 8806
_journal_paper_doi 10.1039/c3cc45170d
_journal_volume 49
_journal_year 2013
_chemical_formula_sum 'C21 H36 O3 Si'
_chemical_formula_weight 364.59
_chemical_name_systematic
; 
 ? 
;
_space_group_IT_number 14
_symmetry_cell_setting monoclinic
_symmetry_space_group_name_Hall '-P 2ybc'
_symmetry_space_group_name_H-M 'P 1 21/c 1'
_atom_sites_solution_hydrogens geom
_atom_sites_solution_primary direct
_atom_sites_solution_secondary difmap
_audit_creation_method SHELXL-97
_cell_angle_alpha 90.00
_cell_angle_beta 93.92(3)
_cell_angle_gamma 90.00
_cell_formula_units_Z 4
_cell_length_a 12.483(3)
_cell_length_b 15.134(3)
_cell_length_c 11.714(2)
_cell_measurement_temperature 293(2)
_cell_measurement_theta_max 27.48
_cell_measurement_theta_min 1.64
_cell_volume 2207.8(8)
_computing_cell_refinement Rapid-AUTO
_computing_data_collection 'Rapid-AUTO (Rigaku,2000)'
_computing_data_reduction 'CrystalStructure (Rigaku/MSC,2000)'
_computing_molecular_graphics 'Siemens SHELXTL V4.2,(Sheldrick,1990)'
_computing_publication_material SHELXL-97,(Sheldrick,1997)
_computing_structure_refinement SHELXL-97,(Sheldrick,1997)
_computing_structure_solution SHELXS-97,(Sheldrick,1997)
_diffrn_ambient_temperature 293(2)
_diffrn_detector_area_resol_mean 10.00
_diffrn_measured_fraction_theta_full 0.961
_diffrn_measured_fraction_theta_max 0.961
_diffrn_measurement_device_type 'Rigaku RAXIS RAPID IP'
_diffrn_measurement_method \W
_diffrn_radiation_monochromator graphite
_diffrn_radiation_source 'fine-focus sealed tube'
_diffrn_radiation_type MoK\a
_diffrn_radiation_wavelength 0.71073
_diffrn_reflns_av_R_equivalents 0.0613
_diffrn_reflns_av_sigmaI/netI 0.1725
_diffrn_reflns_limit_h_max 16
_diffrn_reflns_limit_h_min -16
_diffrn_reflns_limit_k_max 19
_diffrn_reflns_limit_k_min -19
_diffrn_reflns_limit_l_max 15
_diffrn_reflns_limit_l_min -14
_diffrn_reflns_number 7914
_diffrn_reflns_theta_full 27.48
_diffrn_reflns_theta_max 27.48
_diffrn_reflns_theta_min 1.64
_diffrn_standards_decay_% 0
_diffrn_standards_interval_count 0
_diffrn_standards_interval_time 0
_diffrn_standards_number 0
_exptl_absorpt_coefficient_mu 0.122
_exptl_absorpt_correction_T_max 0.9761
_exptl_absorpt_correction_T_min 0.9644
_exptl_absorpt_correction_type empirical
_exptl_absorpt_process_details
; 
                                  HIGASHI, T. (1995). Abscor-Empirical 
                                  Absorption Correction based on Fourier 
                                  Series Approximation. 
                                  Rigaku Corporation,Tokyo,Japan. 
;
_exptl_crystal_density_diffrn 1.097
_exptl_crystal_density_method 'not measured'
_exptl_crystal_F_000 800
_exptl_crystal_size_max 0.30
_exptl_crystal_size_mid 0.30
_exptl_crystal_size_min 0.20
_refine_diff_density_max 1.341
_refine_diff_density_min -1.071
_refine_diff_density_rms 0.122
_refine_ls_extinction_coef 0.053(10)
_refine_ls_extinction_expression Fc^*^=kFc[1+0.001xFc^2^\l^3^/sin(2\q)]^-1/4^
_refine_ls_extinction_method SHELXL
_refine_ls_goodness_of_fit_ref 1.126
_refine_ls_hydrogen_treatment none
_refine_ls_matrix_type full
_refine_ls_number_parameters 236
_refine_ls_number_reflns 4868
_refine_ls_number_restraints 3
_refine_ls_restrained_S_all 1.142
_refine_ls_R_factor_all 0.2563
_refine_ls_R_factor_gt 0.1366
_refine_ls_shift/su_max 0.001
_refine_ls_shift/su_mean 0.000
_refine_ls_structure_factor_coef Fsqd
_refine_ls_weighting_details 'calc w=1/[\s^2^(Fo^2^)+(0.2000P)^2^+0.0000P] where P=(Fo^2^+2Fc^2^)/3'
_refine_ls_weighting_scheme calc
_refine_ls_wR_factor_gt 0.3827
_refine_ls_wR_factor_ref 0.4341
_reflns_number_gt 1641
_reflns_number_total 4868
_reflns_threshold_expression >2sigma(I)
_cod_data_source_file c3cc45170d.txt
_cod_data_source_block a
_cod_original_sg_symbol_H-M P2(1)/c
_cod_database_code 7109780

loop_
_symmetry_equiv_pos_as_xyz
'x, y, z'
'-x, y+1/2, -z+1/2'
'-x, -y, -z'
'x, -y-1/2, z-1/2'

loop_
_atom_site_label
_atom_site_type_symbol
_atom_site_fract_x
_atom_site_fract_y
_atom_site_fract_z
_atom_site_U_iso_or_equiv
_atom_site_adp_type
_atom_site_occupancy
_atom_site_symmetry_multiplicity
_atom_site_calc_flag
_atom_site_refinement_flags
C21 C 0.4127(7) 0.0677(7) 0.2752(9) 0.145(5) Uani 1 1 d D
H21A H 0.4310 0.0172 0.3220 0.217 Uiso 1 1 calc R
H21B H 0.4063 0.0503 0.1962 0.217 Uiso 1 1 calc R
H21C H 0.3456 0.0917 0.2961 0.217 Uiso 1 1 calc R
C1 C 0.8209(5) 0.4319(5) 0.3492(6) 0.0560(18) Uani 1 1 d .
C2 C 0.7750(5) 0.3449(4) 0.3259(6) 0.0558(19) Uani 1 1 d .
H2 H 0.7295 0.3160 0.3733 0.067 Uiso 1 1 calc R
C3 C 0.8061(4) 0.3118(4) 0.2284(6) 0.0475(16) Uani 1 1 d .
C4 C 0.7813(4) 0.2242(4) 0.1755(6) 0.0455(16) Uani 1 1 d .
H4 H 0.7421 0.2335 0.1012 0.055 Uiso 1 1 calc R
C5 C 0.8862(4) 0.1774(4) 0.1565(6) 0.0495(17) Uani 1 1 d .
H5A H 0.8709 0.1225 0.1159 0.059 Uiso 1 1 calc R
H5B H 0.9225 0.1630 0.2300 0.059 Uiso 1 1 calc R
C6 C 0.9608(4) 0.2345(4) 0.0876(5) 0.0442(16) Uani 1 1 d .
H6 H 0.9228 0.2463 0.0131 0.053 Uiso 1 1 calc R
C7 C 1.0641(4) 0.1857(4) 0.0647(6) 0.0509(17) Uani 1 1 d .
H7 H 1.1008 0.1698 0.1384 0.061 Uiso 1 1 calc R
C8 C 1.1402(5) 0.2404(4) -0.0017(7) 0.0612(19) Uani 1 1 d .
H8 H 1.1023 0.2549 -0.0753 0.073 Uiso 1 1 calc R
C9 C 1.1646(5) 0.3266(5) 0.0596(8) 0.073(2) Uani 1 1 d .
H9A H 1.2105 0.3622 0.0145 0.087 Uiso 1 1 calc R
H9B H 1.2034 0.3145 0.1325 0.087 Uiso 1 1 calc R
C10 C 1.0623(5) 0.3791(5) 0.0805(6) 0.064(2) Uani 1 1 d .
H10A H 1.0817 0.4320 0.1239 0.076 Uiso 1 1 calc R
H10B H 1.0278 0.3973 0.0075 0.076 Uiso 1 1 calc R
C11 C 0.9833(4) 0.3246(4) 0.1457(6) 0.0462(16) Uani 1 1 d .
H11 H 1.0197 0.3117 0.2207 0.055 Uiso 1 1 calc R
C12 C 0.8803(5) 0.3736(4) 0.1694(5) 0.0466(16) Uani 1 1 d .
C13 C 0.8202(5) 0.4096(4) 0.0565(6) 0.065(2) Uani 1 1 d .
H13A H 0.8582 0.4598 0.0295 0.097 Uiso 1 1 calc R
H13B H 0.7486 0.4268 0.0719 0.097 Uiso 1 1 calc R
H13C H 0.8173 0.3641 -0.0008 0.097 Uiso 1 1 calc R
C14 C 0.8988(5) 0.4488(4) 0.2563(6) 0.061(2) Uani 1 1 d .
H14A H 0.9724 0.4484 0.2887 0.073 Uiso 1 1 calc R
H14B H 0.8843 0.5056 0.2200 0.073 Uiso 1 1 calc R
C15 C 1.2415(6) 0.1919(6) -0.0275(9) 0.103(3) Uani 1 1 d .
H15A H 1.2775 0.1716 0.0427 0.155 Uiso 1 1 calc R
H15B H 1.2879 0.2310 -0.0656 0.155 Uiso 1 1 calc R
H15C H 1.2234 0.1422 -0.0760 0.155 Uiso 1 1 calc R
O1 O 0.8043(4) 0.4813(3) 0.4285(5) 0.0686(16) Uani 1 1 d .
O2 O 0.7148(3) 0.1748(3) 0.2468(4) 0.0583(14) Uani 1 1 d .
O3 O 1.0348(4) 0.1056(3) 0.0040(5) 0.0708(16) Uani 1 1 d .
H3 H 1.0826 0.0688 0.0154 0.106 Uiso 1 1 calc R
Si1 Si 0.6099(2) 0.1160(3) 0.2128(2) 0.1389(17) Uani 1 1 d .
C20 C 0.5348(7) 0.1336(7) 0.4251(7) 0.110(3) Uani 1 1 d D
H20A H 0.4717 0.1410 0.4667 0.165 Uiso 1 1 calc R
H20B H 0.5857 0.1791 0.4468 0.165 Uiso 1 1 calc R
H20C H 0.5661 0.0768 0.4423 0.165 Uiso 1 1 calc R
C19 C 0.4806(11) 0.2411(8) 0.2446(12) 0.158(6) Uani 1 1 d D
H19A H 0.5172 0.2829 0.2950 0.238 Uiso 1 1 calc R
H19B H 0.4048 0.2528 0.2407 0.238 Uiso 1 1 calc R
H19C H 0.5064 0.2463 0.1696 0.238 Uiso 1 1 calc R
C18 C 0.5034(8) 0.1400(9) 0.2936(8) 0.189(8) Uani 1 1 d D
C17 C 0.6528(10) -0.0100(6) 0.2735(12) 0.173(6) Uani 1 1 d .
H17A H 0.7295 -0.0159 0.2774 0.260 Uiso 1 1 calc R
H17B H 0.6209 -0.0538 0.2226 0.260 Uiso 1 1 calc R
H17C H 0.6275 -0.0179 0.3484 0.260 Uiso 1 1 calc R
C16 C 0.5761(6) 0.1103(5) 0.0577(7) 0.088(3) Uani 1 1 d .
H16A H 0.5715 0.1691 0.0268 0.132 Uiso 1 1 calc R
H16B H 0.5083 0.0810 0.0434 0.132 Uiso 1 1 calc R
H16C H 0.6308 0.0780 0.0219 0.132 Uiso 1 1 calc R

loop_
_atom_site_aniso_label
_atom_site_aniso_U_11
_atom_site_aniso_U_22
_atom_site_aniso_U_33
_atom_site_aniso_U_23
_atom_site_aniso_U_13
_atom_site_aniso_U_12
C21 0.078(6) 0.260(15) 0.097(9) 0.010(9) 0.011(6) -0.090(8)
C1 0.055(4) 0.056(5) 0.058(5) 0.001(4) 0.003(3) 0.003(3)
C2 0.055(4) 0.054(4) 0.059(5) 0.006(4) 0.013(3) -0.012(3)
C3 0.039(3) 0.055(4) 0.048(4) 0.008(3) 0.003(3) -0.005(3)
C4 0.047(3) 0.042(4) 0.049(4) -0.001(3) 0.009(3) -0.016(3)
C5 0.050(4) 0.039(4) 0.060(5) -0.002(3) 0.007(3) -0.007(3)
C6 0.038(3) 0.046(4) 0.049(4) 0.011(3) 0.003(3) -0.005(3)
C7 0.043(3) 0.051(4) 0.058(5) 0.003(3) 0.000(3) -0.002(3)
C8 0.054(4) 0.063(5) 0.068(5) -0.001(4) 0.010(3) -0.003(3)
C9 0.055(4) 0.074(5) 0.091(6) 0.001(4) 0.017(4) -0.022(4)
C10 0.055(4) 0.065(5) 0.071(6) 0.002(4) 0.011(4) -0.015(3)
C11 0.049(3) 0.041(4) 0.049(4) 0.006(3) 0.003(3) -0.012(3)
C12 0.048(3) 0.044(4) 0.048(4) -0.002(3) 0.005(3) -0.002(3)
C13 0.063(4) 0.060(5) 0.071(5) 0.015(4) -0.002(4) 0.008(3)
C14 0.065(4) 0.046(4) 0.072(6) -0.007(3) 0.007(4) -0.013(3)
C15 0.066(5) 0.089(6) 0.160(11) -0.003(6) 0.045(6) -0.002(5)
O1 0.070(3) 0.059(3) 0.078(4) -0.021(3) 0.011(3) 0.002(2)
O2 0.054(3) 0.056(3) 0.066(4) -0.001(2) 0.013(2) -0.017(2)
O3 0.053(3) 0.059(3) 0.099(4) -0.014(3) -0.002(3) 0.006(2)
Si1 0.111(2) 0.245(4) 0.063(2) -0.034(2) 0.0258(15) -0.120(2)
C20 0.086(6) 0.176(10) 0.070(7) -0.005(7) 0.017(5) -0.006(6)
C19 0.188(12) 0.133(10) 0.148(12) -0.024(8) -0.031(10) 0.098(9)
C18 0.100(8) 0.40(2) 0.068(8) -0.055(11) 0.033(6) -0.157(12)
C17 0.209(13) 0.047(6) 0.253(17) 0.025(8) -0.064(12) 0.007(7)
C16 0.095(6) 0.104(7) 0.067(6) -0.019(5) 0.017(5) -0.038(5)

loop_
_atom_type_symbol
_atom_type_description
_atom_type_scat_dispersion_real
_atom_type_scat_dispersion_imag
_atom_type_scat_source
C C 0.0033 0.0016 'International Tables Vol C Tables 4.2.6.8 and 6.1.1.4'
H H 0.0000 0.0000 'International Tables Vol C Tables 4.2.6.8 and 6.1.1.4'
O O 0.0106 0.0060 'International Tables Vol C Tables 4.2.6.8 and 6.1.1.4'
Si Si 0.0817 0.0704 'International Tables Vol C Tables 4.2.6.8 and 6.1.1.4'

loop_
_geom_angle_atom_site_label_1
_geom_angle_atom_site_label_2
_geom_angle_atom_site_label_3
_geom_angle
C18 C21 H21A 109.5
C18 C21 H21B 109.5
H21A C21 H21B 109.5
C18 C21 H21C 109.5
H21A C21 H21C 109.5
H21B C21 H21C 109.5
O1 C1 C2 127.8(7)
O1 C1 C14 126.0(6)
C2 C1 C14 106.2(6)
C3 C2 C1 111.6(6)
C3 C2 H2 124.2
C1 C2 H2 124.2
C2 C3 C4 129.0(6)
C2 C3 C12 112.5(6)
C4 C3 C12 118.5(6)
O2 C4 C3 109.7(5)
O2 C4 C5 112.5(5)
C3 C4 C5 108.6(5)
O2 C4 H4 108.6
C3 C4 H4 108.6
C5 C4 H4 108.6
C4 C5 C6 112.0(5)
C4 C5 H5A 109.2
C6 C5 H5A 109.2
C4 C5 H5B 109.2
C6 C5 H5B 109.2
H5A C5 H5B 107.9
C7 C6 C5 111.7(5)
C7 C6 C11 112.0(4)
C5 C6 C11 111.3(5)
C7 C6 H6 107.2
C5 C6 H6 107.2
C11 C6 H6 107.2
O3 C7 C8 110.7(6)
O3 C7 C6 107.8(4)
C8 C7 C6 113.2(5)
O3 C7 H7 108.4
C8 C7 H7 108.4
C6 C7 H7 108.4
C15 C8 C9 111.8(6)
C15 C8 C7 113.6(6)
C9 C8 C7 109.9(6)
C15 C8 H8 107.0
C9 C8 H8 107.0
C7 C8 H8 107.0
C8 C9 C10 112.3(5)
C8 C9 H9A 109.1
C10 C9 H9A 109.1
C8 C9 H9B 109.1
C10 C9 H9B 109.1
H9A C9 H9B 107.9
C11 C10 C9 111.8(6)
C11 C10 H10A 109.3
C9 C10 H10A 109.3
C11 C10 H10B 109.3
C9 C10 H10B 109.3
H10A C10 H10B 107.9
C12 C11 C10 114.1(5)
C12 C11 C6 112.3(4)
C10 C11 C6 111.1(5)
C12 C11 H11 106.2
C10 C11 H11 106.2
C6 C11 H11 106.2
C3 C12 C11 109.3(5)
C3 C12 C14 103.0(5)
C11 C12 C14 113.0(5)
C3 C12 C13 109.0(5)
C11 C12 C13 112.0(5)
C14 C12 C13 110.1(5)
C12 C13 H13A 109.5
C12 C13 H13B 109.5
H13A C13 H13B 109.5
C12 C13 H13C 109.5
H13A C13 H13C 109.5
H13B C13 H13C 109.5
C1 C14 C12 105.9(5)
C1 C14 H14A 110.6
C12 C14 H14A 110.6
C1 C14 H14B 110.6
C12 C14 H14B 110.6
H14A C14 H14B 108.7
C8 C15 H15A 109.5
C8 C15 H15B 109.5
H15A C15 H15B 109.5
C8 C15 H15C 109.5
H15A C15 H15C 109.5
H15B C15 H15C 109.5
C4 O2 Si1 129.8(4)
C7 O3 H3 109.5
O2 Si1 C18 113.1(4)
O2 Si1 C16 113.4(3)
C18 Si1 C16 114.8(4)
O2 Si1 C17 103.6(4)
C18 Si1 C17 101.2(6)
C16 Si1 C17 109.3(5)
C18 C20 H20A 109.5
C18 C20 H20B 109.5
H20A C20 H20B 109.5
C18 C20 H20C 109.5
H20A C20 H20C 109.5
H20B C20 H20C 109.5
C18 C19 H19A 109.5
C18 C19 H19B 109.5
H19A C19 H19B 109.5
C18 C19 H19C 109.5
H19A C19 H19C 109.5
H19B C19 H19C 109.5
C20 C18 C21 102.7(7)
C20 C18 C19 115.1(10)
C21 C18 C19 119.3(10)
C20 C18 Si1 112.1(7)
C21 C18 Si1 110.6(8)
C19 C18 Si1 97.2(6)
Si1 C17 H17A 109.5
Si1 C17 H17B 109.5
H17A C17 H17B 109.5
Si1 C17 H17C 109.5
H17A C17 H17C 109.5
H17B C17 H17C 109.5
Si1 C16 H16A 109.5
Si1 C16 H16B 109.5
H16A C16 H16B 109.5
Si1 C16 H16C 109.5
H16A C16 H16C 109.5
H16B C16 H16C 109.5

loop_
_geom_bond_atom_site_label_1
_geom_bond_atom_site_label_2
_geom_bond_distance
C21 C18 1.578(8)
C21 H21A 0.9600
C21 H21B 0.9600
C21 H21C 0.9600
C1 O1 1.221(8)
C1 C2 1.455(9)
C1 C14 1.530(10)
C2 C3 1.329(9)
C2 H2 0.9300
C3 C4 1.486(8)
C3 C12 1.516(8)
C4 O2 1.428(6)
C4 C5 1.519(8)
C4 H4 0.9800
C5 C6 1.539(8)
C5 H5A 0.9700
C5 H5B 0.9700
C6 C7 1.525(8)
C6 C11 1.541(8)
C6 H6 0.9800
C7 O3 1.440(7)
C7 C8 1.514(9)
C7 H7 0.9800
C8 C15 1.510(9)
C8 C9 1.511(9)
C8 H8 0.9800
C9 C10 1.537(9)
C9 H9A 0.9700
C9 H9B 0.9700
C10 C11 1.531(8)
C10 H10A 0.9700
C10 H10B 0.9700
C11 C12 1.526(8)
C11 H11 0.9800
C12 C14 1.533(8)
C12 C13 1.572(9)
C13 H13A 0.9600
C13 H13B 0.9600
C13 H13C 0.9600
C14 H14A 0.9700
C14 H14B 0.9700
C15 H15A 0.9600
C15 H15B 0.9600
C15 H15C 0.9600
O2 Si1 1.611(5)
O3 H3 0.8200
Si1 C18 1.723(11)
Si1 C16 1.839(8)
Si1 C17 2.091(10)
C20 C18 1.567(8)
C20 H20A 0.9600
C20 H20B 0.9600
C20 H20C 0.9600
C19 C18 1.652(9)
C19 H19A 0.9600
C19 H19B 0.9600
C19 H19C 0.9600
C17 H17A 0.9600
C17 H17B 0.9600
C17 H17C 0.9600
C16 H16A 0.9600
C16 H16B 0.9600
C16 H16C 0.9600

loop_
_geom_torsion_atom_site_label_1
_geom_torsion_atom_site_label_2
_geom_torsion_atom_site_label_3
_geom_torsion_atom_site_label_4
_geom_torsion
O1 C1 C2 C3 176.5(7)
C14 C1 C2 C3 -5.8(7)
C1 C2 C3 C4 177.6(6)
C1 C2 C3 C12 0.0(8)
C2 C3 C4 O2 -0.2(9)
C12 C3 C4 O2 177.2(5)
C2 C3 C4 C5 -123.5(7)
C12 C3 C4 C5 53.9(7)
O2 C4 C5 C6 -175.5(5)
C3 C4 C5 C6 -53.9(7)
C4 C5 C6 C7 -177.8(5)
C4 C5 C6 C11 56.2(7)
C5 C6 C7 O3 58.0(7)
C11 C6 C7 O3 -176.4(5)
C5 C6 C7 C8 -179.2(6)
C11 C6 C7 C8 -53.6(7)
O3 C7 C8 C15 -57.4(8)
C6 C7 C8 C15 -178.5(6)
O3 C7 C8 C9 176.5(5)
C6 C7 C8 C9 55.4(7)
C15 C8 C9 C10 176.8(7)
C7 C8 C9 C10 -56.0(8)
C8 C9 C10 C11 55.6(8)
C9 C10 C11 C12 179.7(6)
C9 C10 C11 C6 -52.0(7)
C7 C6 C11 C12 -179.8(5)
C5 C6 C11 C12 -53.9(7)
C7 C6 C11 C10 51.1(7)
C5 C6 C11 C10 176.9(5)
C2 C3 C12 C11 126.0(6)
C4 C3 C12 C11 -51.8(7)
C2 C3 C12 C14 5.6(7)
C4 C3 C12 C14 -172.2(5)
C2 C3 C12 C13 -111.2(6)
C4 C3 C12 C13 70.9(7)
C10 C11 C12 C3 177.0(5)
C6 C11 C12 C3 49.4(7)
C10 C11 C12 C14 -69.0(7)
C6 C11 C12 C14 163.4(5)
C10 C11 C12 C13 56.0(7)
C6 C11 C12 C13 -71.6(6)
O1 C1 C14 C12 -173.2(7)
C2 C1 C14 C12 8.9(7)
C3 C12 C14 C1 -8.6(6)
C11 C12 C14 C1 -126.4(6)
C13 C12 C14 C1 107.5(6)
C3 C4 O2 Si1 136.4(5)
C5 C4 O2 Si1 -102.6(6)
C4 O2 Si1 C18 -130.7(6)
C4 O2 Si1 C16 2.2(7)
C4 O2 Si1 C17 120.6(6)
O2 Si1 C18 C20 -54.0(9)
C16 Si1 C18 C20 173.8(7)
C17 Si1 C18 C20 56.2(8)
O2 Si1 C18 C21 -168.0(6)
C16 Si1 C18 C21 59.7(9)
C17 Si1 C18 C21 -57.8(8)
O2 Si1 C18 C19 66.9(7)
C16 Si1 C18 C19 -65.4(7)
C17 Si1 C18 C19 177.1(6)
